data_7045991
loop_
_publ_author_name
'Ye, Cai-Ping'
'Xu, Gan'
'Wang, Zheng'
'Han, Jie'
'Xue, Lian'
'Cao, Fu-Yu'
'Zhang, Qi'
'Yang, Lin-Feng'
'Lin, Li-Zhou'
'Chen, Xu-Dong'

_publ_section_title
;
 Design and synthesis of functionalized coordination polymers as
 recyclable heterogeneous photocatalysts.
;
_journal_issue 18
_journal_name_full 'Dalton transactions (Cambridge, England : 2003)'
_journal_page_first 6470
_journal_page_last 6478
_journal_paper_doi 10.1039/c8dt00902c
_journal_volume 47
_journal_year 2018
_chemical_formula_moiety 'C16 H12 Co O9, 2(H2 O)'
_chemical_formula_sum 'C16 H16 Co O11'
_chemical_formula_weight 443.22
_space_group_crystal_system monoclinic
_space_group_IT_number 14
_space_group_name_Hall '-P 2ybc'
_space_group_name_H-M_alt 'P 1 21/c 1'
_symmetry_space_group_name_Hall '-P 2ybc'
_symmetry_space_group_name_H-M 'P 1 21/c 1'
_atom_sites_solution_hydrogens mixed
_atom_sites_solution_primary direct
_audit_creation_date 2018-02-02
_audit_creation_method
;
Olex2 1.2
(compiled 2017.08.10 svn.r3458 for OlexSys, GUI svn.r5381)
;
_audit_update_record
;
2018-02-02 deposited with the CCDC.
2018-04-09 downloaded from the CCDC.
;
_cell_angle_alpha 90
_cell_angle_beta 102.437(2)
_cell_angle_gamma 90
_cell_formula_units_Z 4
_cell_length_a 10.693(2)
_cell_length_b 21.451(4)
_cell_length_c 7.7724(14)
_cell_measurement_reflns_used 4757
_cell_measurement_temperature 296.15
_cell_measurement_theta_max 27.029
_cell_measurement_theta_min 2.723
_cell_volume 1741.0(6)
_computing_cell_refinement 'SAINT v8.34A (Bruker, 2013)'
_computing_data_reduction 'SAINT v8.34A (Bruker, 2013)'
_computing_molecular_graphics 'Olex2 (Dolomanov et al., 2009)'
_computing_publication_material 'Olex2 (Dolomanov et al., 2009)'
_computing_structure_refinement 'ShelXL (Sheldrick, 2015)'
_computing_structure_solution 'SIR2004 (Burla et al., 2007)'
_diffrn_ambient_temperature 296.15
_diffrn_measured_fraction_theta_full 0.995
_diffrn_measured_fraction_theta_max 0.993
_diffrn_measurement_device_type 'CCD area detector'
_diffrn_measurement_method 'phi and omega scans'
_diffrn_radiation_monochromator graphite
_diffrn_radiation_type MoK\a
_diffrn_radiation_wavelength 0.71073
_diffrn_reflns_av_R_equivalents 0.0274
_diffrn_reflns_av_unetI/netI 0.0270
_diffrn_reflns_Laue_measured_fraction_full 0.995
_diffrn_reflns_Laue_measured_fraction_max 0.993
_diffrn_reflns_limit_h_max 13
_diffrn_reflns_limit_h_min -13
_diffrn_reflns_limit_k_max 26
_diffrn_reflns_limit_k_min -26
_diffrn_reflns_limit_l_max 9
_diffrn_reflns_limit_l_min -9
_diffrn_reflns_number 13415
_diffrn_reflns_point_group_measured_fraction_full 0.995
_diffrn_reflns_point_group_measured_fraction_max 0.993
_diffrn_reflns_theta_full 25.242
_diffrn_reflns_theta_max 26.492
_diffrn_reflns_theta_min 1.899
_exptl_absorpt_coefficient_mu 1.048
_exptl_absorpt_correction_T_max 0.7452
_exptl_absorpt_correction_T_min 0.6125
_exptl_absorpt_correction_type multi-scan
_exptl_absorpt_process_details 'SADABS-2016/2 (Bruker,2016/2) was used for absorption correction.'
_exptl_crystal_colour 'clear pinkish pink'
_exptl_crystal_colour_lustre clear
_exptl_crystal_colour_modifier pinkish
_exptl_crystal_colour_primary pink
_exptl_crystal_density_diffrn 1.691
_exptl_crystal_description needle
_exptl_crystal_F_000 908
_exptl_crystal_size_max 0.05
_exptl_crystal_size_mid 0.03
_exptl_crystal_size_min 0.02
_refine_diff_density_max 0.886
_refine_diff_density_min -0.536
_refine_diff_density_rms 0.070
_refine_ls_extinction_method none
_refine_ls_goodness_of_fit_ref 1.051
_refine_ls_hydrogen_treatment constr
_refine_ls_matrix_type full
_refine_ls_number_parameters 253
_refine_ls_number_reflns 3582
_refine_ls_number_restraints 0
_refine_ls_restrained_S_all 1.051
_refine_ls_R_factor_all 0.0456
_refine_ls_R_factor_gt 0.0328
_refine_ls_shift/su_max 0.001
_refine_ls_shift/su_mean 0.000
_refine_ls_structure_factor_coef Fsqd
_refine_ls_weighting_details 'w=1/[\s^2^(Fo^2^)+(0.0460P)^2^+1.4040P] where P=(Fo^2^+2Fc^2^)/3'
_refine_ls_weighting_scheme calc
_refine_ls_wR_factor_gt 0.0865
_refine_ls_wR_factor_ref 0.0937
_reflns_Friedel_coverage 0.000
_reflns_number_gt 2869
_reflns_number_total 3582
_reflns_threshold_expression 'I > 2\s(I)'
_cod_data_source_file c8dt00902c2.cif
_cod_data_source_block ycp-co
_cod_depositor_comments 'Adding full bibliography for 7045991--7045995.cif.'
_cod_original_cell_volume 1740.9(6)
_cod_database_code 7045991
_shelx_shelxl_version_number 2016/4
_shelx_space_group_comment
;
The symmetry employed for this shelxl refinement is uniquely defined
by the following loop, which should always be used as a source of
symmetry information in preference to the above space-group names.
They are only intended as comments.
;
_olex2_refinement_description
;
1. Fixed Uiso
 At 1.2 times of:
  All C(H) groups
 At 1.5 times of:
  All O(H,H) groups
2.a Riding coordinates:
 O7(H7A,H7B), O8(H8A,H8B), O9(H9A,H9B), O10(H10A,H10B), O11(H11A,H11B)
2.b Aromatic/amide H refined with riding coordinates:
 C2(H2), C3(H3), C5(H5), C6(H6), C7(H7), C8(H8)
;
_olex2_submission_special_instructions 'No special instructions were received'

loop_
_space_group_symop_operation_xyz
'x, y, z'
'-x, y+1/2, -z+1/2'
'-x, -y, -z'
'x, -y-1/2, z-1/2'

loop_
_atom_site_label
_atom_site_type_symbol
_atom_site_fract_x
_atom_site_fract_y
_atom_site_fract_z
_atom_site_U_iso_or_equiv
_atom_site_adp_type
_atom_site_occupancy
_atom_site_site_symmetry_order
_atom_site_calc_flag
_atom_site_refinement_flags_posn
Co1 Co 0.98022(3) 0.75190(2) 0.68196(4) 0.01641(11) Uani 1 1 d .
C1 C 0.3555(2) 0.66901(11) 0.3426(3) 0.0189(5) Uani 1 1 d .
C2 C 0.4068(2) 0.72035(12) 0.4425(3) 0.0259(5) Uani 1 1 d .
H2 H 0.356358 0.755452 0.445778 0.031 Uiso 1 1 calc R
C3 C 0.5324(2) 0.71974(12) 0.5371(3) 0.0270(6) Uani 1 1 d .
H3 H 0.564838 0.754076 0.605279 0.032 Uiso 1 1 calc R
C4 C 0.6099(2) 0.66852(11) 0.5310(3) 0.0192(5) Uani 1 1 d .
C5 C 0.6678(3) 0.45896(13) 0.2855(4) 0.0318(6) Uani 1 1 d .
H5 H 0.755186 0.460720 0.334085 0.038 Uiso 1 1 calc R
C6 C 0.6167(3) 0.40746(13) 0.1879(4) 0.0379(7) Uani 1 1 d .
H6 H 0.669781 0.374737 0.170786 0.045 Uiso 1 1 calc R
C7 C 0.4874(3) 0.40468(13) 0.1162(4) 0.0352(7) Uani 1 1 d .
H7 H 0.453553 0.369954 0.050795 0.042 Uiso 1 1 calc R
C8 C 0.4071(3) 0.45298(12) 0.1404(3) 0.0276(6) Uani 1 1 d .
H8 H 0.319748 0.450546 0.092273 0.033 Uiso 1 1 calc R
C9 C 0.3715(2) 0.55649(11) 0.2640(3) 0.0212(5) Uani 1 1 d .
C10 C 0.6451(2) 0.56274(11) 0.4160(3) 0.0230(5) Uani 1 1 d .
C11 C 0.5890(2) 0.50800(11) 0.3110(3) 0.0228(5) Uani 1 1 d .
C12 C 0.4576(2) 0.50514(11) 0.2368(3) 0.0211(5) Uani 1 1 d .
C13 C 0.4305(2) 0.61577(11) 0.3424(3) 0.0171(5) Uani 1 1 d .
C14 C 0.5601(2) 0.61619(11) 0.4321(3) 0.0181(5) Uani 1 1 d .
C15 C 0.7462(2) 0.67321(11) 0.6374(3) 0.0207(5) Uani 1 1 d .
C16 C 0.2241(2) 0.67654(10) 0.2268(3) 0.0187(5) Uani 1 1 d .
O1 O 0.75917(17) 0.56506(9) 0.4825(3) 0.0402(5) Uani 1 1 d .
O2 O 0.25577(16) 0.54966(8) 0.2306(3) 0.0341(5) Uani 1 1 d .
O3 O 0.21133(16) 0.66909(9) 0.0663(2) 0.0282(4) Uani 1 1 d .
O4 O 0.13611(15) 0.69472(8) 0.3029(2) 0.0254(4) Uani 1 1 d .
O5 O 0.76907(18) 0.65572(10) 0.7921(2) 0.0369(5) Uani 1 1 d .
O6 O 0.82425(15) 0.70064(8) 0.5608(2) 0.0252(4) Uani 1 1 d .
O7 O 0.98304(14) 0.79123(7) 0.43146(19) 0.0174(3) Uani 1 1 d .
H7A H 0.919606 0.816352 0.399332 0.026 Uiso 1 1 d R
H7B H 1.050986 0.813802 0.456842 0.026 Uiso 1 1 d R
O8 O 0.85798(17) 0.82227(9) 0.7316(2) 0.0305(4) Uani 1 1 d .
H8A H 0.886953 0.858465 0.712932 0.046 Uiso 1 1 d R
H8B H 0.838043 0.819965 0.832833 0.046 Uiso 1 1 d R
O9 O 1.10448(17) 0.68123(9) 0.6364(2) 0.0289(4) Uani 1 1 d .
H9A H 1.127285 0.679877 0.536943 0.043 Uiso 1 1 d R
H9B H 1.080805 0.644077 0.656193 0.043 Uiso 1 1 d R
O10 O 1.0015(2) 0.56594(12) 0.7450(4) 0.0720(8) Uani 1 1 d .
H10A H 0.950183 0.562773 0.643701 0.108 Uiso 1 1 d R
H10B H 1.009653 0.526223 0.757631 0.108 Uiso 1 1 d R
O11 O 1.0251(3) 0.43317(13) 0.8600(5) 0.0769(9) Uani 1 1 d .
H11A H 0.944085 0.431568 0.816260 0.115 Uiso 1 1 d R
H11B H 1.034525 0.449228 0.963351 0.115 Uiso 1 1 d R

loop_
_atom_site_aniso_label
_atom_site_aniso_U_11
_atom_site_aniso_U_22
_atom_site_aniso_U_33
_atom_site_aniso_U_23
_atom_site_aniso_U_13
_atom_site_aniso_U_12
Co1 0.01245(16) 0.02260(17) 0.01379(17) 0.00012(12) 0.00198(11) -0.00235(12)
C1 0.0151(11) 0.0230(12) 0.0180(11) 0.0017(9) 0.0022(9) 0.0008(9)
C2 0.0222(13) 0.0217(12) 0.0316(14) -0.0053(10) 0.0009(10) 0.0044(10)
C3 0.0240(13) 0.0241(13) 0.0311(14) -0.0057(11) 0.0018(11) -0.0027(10)
C4 0.0142(11) 0.0237(12) 0.0189(12) 0.0025(9) 0.0014(9) -0.0019(9)
C5 0.0281(14) 0.0327(15) 0.0349(15) -0.0018(12) 0.0075(12) 0.0092(11)
C6 0.0461(18) 0.0270(14) 0.0427(17) -0.0043(12) 0.0143(14) 0.0103(13)
C7 0.0480(18) 0.0237(14) 0.0362(16) -0.0068(11) 0.0138(14) -0.0033(12)
C8 0.0299(14) 0.0260(13) 0.0265(13) -0.0019(10) 0.0054(11) -0.0040(11)
C9 0.0188(12) 0.0226(12) 0.0205(12) 0.0026(9) 0.0001(9) 0.0012(9)
C10 0.0185(12) 0.0250(13) 0.0244(13) 0.0034(10) 0.0025(10) 0.0028(9)
C11 0.0242(12) 0.0216(12) 0.0234(12) 0.0025(10) 0.0072(10) 0.0029(10)
C12 0.0230(12) 0.0203(12) 0.0208(12) 0.0005(10) 0.0063(9) 0.0017(9)
C13 0.0146(11) 0.0205(11) 0.0158(11) -0.0004(9) 0.0025(9) 0.0016(9)
C14 0.0145(11) 0.0205(11) 0.0191(12) 0.0024(9) 0.0031(9) 0.0000(9)
C15 0.0177(11) 0.0225(12) 0.0209(12) -0.0017(9) 0.0017(9) -0.0040(9)
C16 0.0157(11) 0.0190(11) 0.0208(12) 0.0023(9) 0.0031(9) 0.0029(9)
O1 0.0153(9) 0.0380(11) 0.0616(14) -0.0098(10) -0.0048(9) 0.0062(8)
O2 0.0171(9) 0.0292(10) 0.0528(13) -0.0062(9) 0.0004(8) -0.0030(7)
O3 0.0212(9) 0.0438(11) 0.0186(9) -0.0016(8) 0.0021(7) 0.0102(8)
O4 0.0182(8) 0.0392(10) 0.0189(9) 0.0036(7) 0.0044(7) 0.0107(7)
O5 0.0255(10) 0.0580(13) 0.0231(10) 0.0117(9) -0.0041(8) -0.0177(9)
O6 0.0196(8) 0.0367(10) 0.0182(8) -0.0018(7) 0.0018(7) -0.0109(7)
O7 0.0137(7) 0.0228(8) 0.0149(8) 0.0010(6) 0.0015(6) -0.0005(6)
O8 0.0351(11) 0.0336(10) 0.0250(9) 0.0021(8) 0.0114(8) 0.0078(8)
O9 0.0311(10) 0.0337(10) 0.0236(9) 0.0018(8) 0.0101(8) 0.0084(8)
O10 0.0516(15) 0.0475(15) 0.106(2) 0.0061(15) -0.0064(15) 0.0050(12)
O11 0.0565(17) 0.0548(17) 0.117(2) -0.0069(16) 0.0131(17) 0.0028(13)

loop_
_atom_type_symbol
_atom_type_description
_atom_type_scat_dispersion_real
_atom_type_scat_dispersion_imag
_atom_type_scat_source
C C 0.0033 0.0016 'International Tables Vol C Tables 4.2.6.8 and 6.1.1.4'
H H 0.0000 0.0000 'International Tables Vol C Tables 4.2.6.8 and 6.1.1.4'
Co Co 0.3494 0.9721 'International Tables Vol C Tables 4.2.6.8 and 6.1.1.4'
O O 0.0106 0.0060 'International Tables Vol C Tables 4.2.6.8 and 6.1.1.4'

loop_
_geom_angle_atom_site_label_1
_geom_angle_atom_site_label_2
_geom_angle_atom_site_label_3
_geom_angle
_geom_angle_site_symmetry_1
_geom_angle_site_symmetry_3
O4 Co1 O7 91.58(6) 4_676 .
O4 Co1 O7 88.56(6) 4_676 4_576
O4 Co1 O8 89.49(7) 4_676 .
O4 Co1 O9 89.95(7) 4_676 .
O6 Co1 O4 178.92(7) . 4_676
O6 Co1 O7 92.04(6) . 4_576
O6 Co1 O7 87.86(6) . .
O6 Co1 O8 89.59(8) . .
O6 Co1 O9 90.98(7) . .
O7 Co1 O7 177.28(6) . 4_576
O8 Co1 O7 90.87(7) . .
O8 Co1 O7 91.85(6) . 4_576
O8 Co1 O9 179.08(7) . .
O9 Co1 O7 87.40(6) . 4_576
O9 Co1 O7 89.88(6) . .
C2 C1 C13 119.4(2) . .
C2 C1 C16 117.0(2) . .
C13 C1 C16 123.4(2) . .
C1 C2 H2 119.7 . .
C3 C2 C1 120.7(2) . .
C3 C2 H2 119.7 . .
C2 C3 H3 119.7 . .
C4 C3 C2 120.6(2) . .
C4 C3 H3 119.7 . .
C3 C4 C14 119.7(2) . .
C3 C4 C15 116.2(2) . .
C14 C4 C15 124.1(2) . .
C6 C5 H5 119.9 . .
C6 C5 C11 120.2(3) . .
C11 C5 H5 119.9 . .
C5 C6 H6 120.0 . .
C7 C6 C5 120.0(3) . .
C7 C6 H6 120.0 . .
C6 C7 H7 119.6 . .
C6 C7 C8 120.7(3) . .
C8 C7 H7 119.6 . .
C7 C8 H8 120.1 . .
C7 C8 C12 119.7(3) . .
C12 C8 H8 120.1 . .
C12 C9 C13 118.1(2) . .
O2 C9 C12 121.0(2) . .
O2 C9 C13 120.8(2) . .
C11 C10 C14 118.4(2) . .
O1 C10 C11 121.0(2) . .
O1 C10 C14 120.5(2) . .
C5 C11 C10 119.6(2) . .
C5 C11 C12 119.6(2) . .
C12 C11 C10 120.8(2) . .
C8 C12 C9 119.7(2) . .
C8 C12 C11 119.7(2) . .
C11 C12 C9 120.6(2) . .
C1 C13 C9 120.4(2) . .
C1 C13 C14 119.9(2) . .
C14 C13 C9 119.5(2) . .
C4 C14 C10 119.9(2) . .
C4 C14 C13 119.6(2) . .
C13 C14 C10 120.5(2) . .
O5 C15 C4 118.6(2) . .
O5 C15 O6 125.9(2) . .
O6 C15 C4 115.2(2) . .
O3 C16 C1 118.4(2) . .
O3 C16 O4 125.2(2) . .
O4 C16 C1 116.2(2) . .
C16 O4 Co1 124.03(15) . 4_475
C15 O6 Co1 125.82(15) . .
Co1 O7 Co1 131.04(8) . 4_575
Co1 O7 H7A 110.4 . .
Co1 O7 H7A 98.7 4_575 .
Co1 O7 H7B 101.0 . .
Co1 O7 H7B 107.3 4_575 .
H7A O7 H7B 106.8 . .
Co1 O8 H8A 111.1 . .
Co1 O8 H8B 114.6 . .
H8A O8 H8B 112.0 . .
Co1 O9 H9A 119.3 . .
Co1 O9 H9B 114.7 . .
H9A O9 H9B 106.3 . .
H10A O10 H10B 93.2 . .
H11A O11 H11B 106.9 . .

loop_
_geom_bond_atom_site_label_1
_geom_bond_atom_site_label_2
_geom_bond_distance
_geom_bond_site_symmetry_2
Co1 O4 2.0734(16) 4_676
Co1 O6 2.0496(16) .
Co1 O7 2.1280(15) .
Co1 O7 2.1430(15) 4_576
Co1 O8 2.0863(18) .
Co1 O9 2.0955(17) .
C1 C2 1.390(3) .
C1 C13 1.396(3) .
C1 C16 1.505(3) .
C2 H2 0.9300 .
C2 C3 1.385(3) .
C3 H3 0.9300 .
C3 C4 1.384(3) .
C4 C14 1.400(3) .
C4 C15 1.515(3) .
C5 H5 0.9300 .
C5 C6 1.384(4) .
C5 C11 1.388(3) .
C6 H6 0.9300 .
C6 C7 1.377(4) .
C7 H7 0.9300 .
C7 C8 1.384(4) .
C8 H8 0.9300 .
C8 C12 1.389(3) .
C9 C12 1.480(3) .
C9 C13 1.491(3) .
C9 O2 1.217(3) .
C10 C11 1.481(3) .
C10 C14 1.485(3) .
C10 O1 1.219(3) .
C11 C12 1.401(4) .
C13 C14 1.410(3) .
C15 O5 1.233(3) .
C15 O6 1.270(3) .
C16 O3 1.236(3) .
C16 O4 1.275(3) .
O4 Co1 2.0734(16) 4_475
O7 Co1 2.1430(15) 4_575
O7 H7A 0.8601 .
O7 H7B 0.8599 .
O8 H8A 0.8598 .
O8 H8B 0.8600 .
O9 H9A 0.8600 .
O9 H9B 0.8599 .
O10 H10A 0.8599 .
O10 H10B 0.8600 .
O11 H11A 0.8600 .
O11 H11B 0.8600 .
